data_8107210
loop_
_publ_author_name
'Guo, Chun-Mei'
'Chen, Sha'
'Chu, Mei-Jun'
'Wan, Min'
'Nie, Xu-Liang'

_publ_section_title
;
 Crystal structure of ethyl
 (Z)-3-amino-2-cyano-3-(2-oxo-2H-chromen-3-yl)acrylate, C15H12N2O4
;
_journal_issue 4
_journal_name_full 'Zeitschrift f\"ur Kristallographie - New Crystal Structures'
_journal_page_first 767
_journal_page_last 768
_journal_paper_doi 10.1515/ncrs-2022-0234
_journal_volume 237
_journal_year 2022
_chemical_formula_moiety 'C15 H12 N2 O4'
_chemical_formula_sum 'C15 H12 N2 O4'
_chemical_formula_weight 284.27
_chemical_name_systematic
;
ethyl (Z)-3-amino-2-cyano-3-(2-oxo-2H-chromen-3-yl)acrylate
;
_space_group_crystal_system monoclinic
_space_group_IT_number 14
_space_group_name_Hall '-P 2ybc'
_space_group_name_H-M_alt 'P 1 21/c 1'
_atom_sites_solution_hydrogens geom
_audit_creation_method SHELXL-2014/7
_cell_angle_alpha 90
_cell_angle_beta 93.1570(10)
_cell_angle_gamma 90
_cell_formula_units_Z 4
_cell_length_a 5.4588(5)
_cell_length_b 29.629(3)
_cell_length_c 8.1217(8)
_cell_measurement_reflns_used 4445
_cell_measurement_temperature 296(2)
_cell_measurement_theta_max 28.29
_cell_measurement_theta_min 2.60
_cell_volume 1311.6(2)
_computing_cell_refinement 'APEX2, SAINT and SADABS [1]'
_computing_data_collection 'APEX2, SAINT and SADABS [1]'
_computing_data_reduction 'APEX2, SAINT and SADABS [1]'
_computing_molecular_graphics 'Diamond 4.0 [4]'
_computing_publication_material 'SHELXL-2014/7 (Sheldrick, 2014) [2,3]'
_computing_structure_refinement 'SHELXL-2014/7 (Sheldrick, 2014) [2,3]'
_computing_structure_solution 'SHELXL-2014/7 (Sheldrick, 2014) [2,3]'
_diffrn_ambient_temperature 296(2)
_diffrn_measured_fraction_theta_full 0.997
_diffrn_measured_fraction_theta_max 0.998
_diffrn_measurement_device_type 'Bruker APEX-II CCD'
_diffrn_measurement_method '\f and \w scans'
_diffrn_radiation_monochromator graphite
_diffrn_radiation_source 'sealed tube'
_diffrn_radiation_type MoK\a
_diffrn_radiation_wavelength 0.71073
_diffrn_reflns_av_R_equivalents 0.0190
_diffrn_reflns_av_unetI/netI 0.0154
_diffrn_reflns_Laue_measured_fraction_full 0.997
_diffrn_reflns_Laue_measured_fraction_max 0.998
_diffrn_reflns_limit_h_max 6
_diffrn_reflns_limit_h_min -6
_diffrn_reflns_limit_k_max 35
_diffrn_reflns_limit_k_min -33
_diffrn_reflns_limit_l_max 9
_diffrn_reflns_limit_l_min -9
_diffrn_reflns_number 9962
_diffrn_reflns_point_group_measured_fraction_full 0.997
_diffrn_reflns_point_group_measured_fraction_max 0.998
_diffrn_reflns_theta_full 25.242
_diffrn_reflns_theta_max 25.498
_diffrn_reflns_theta_min 2.604
_exptl_absorpt_coefficient_mu 0.106
_exptl_absorpt_correction_type none
_exptl_crystal_colour COLORLESS
_exptl_crystal_density_diffrn 1.440
_exptl_crystal_description BLOCK
_exptl_crystal_F_000 592
_exptl_crystal_size_max 0.220
_exptl_crystal_size_mid 0.160
_exptl_crystal_size_min 0.120
_refine_diff_density_max 0.178
_refine_diff_density_min -0.138
_refine_diff_density_rms 0.031
_refine_ls_abs_structure_details
;
 Flack x determined using 1462 quotients [(I+)-(I-)]/[(I+)+(I-)]
 (Parsons, Flack and Wagner, Acta Crystallogr. B69 (2013) 249-259).
;
_refine_ls_extinction_coef 0.0045(12)
_refine_ls_extinction_expression Fc^*^=kFc[1+0.001xFc^2^\l^3^/sin(2\q)]^-1/4^
_refine_ls_extinction_method 'SHELXL-2014/7 (Sheldrick 2014'
_refine_ls_goodness_of_fit_ref 1.050
_refine_ls_hydrogen_treatment constr
_refine_ls_matrix_type full
_refine_ls_number_parameters 192
_refine_ls_number_restraints 0
_refine_ls_restrained_S_all 1.050
_refine_ls_R_factor_all 0.0417
_refine_ls_R_factor_gt 0.0346
_refine_ls_shift/su_max 0.001
_refine_ls_shift/su_mean 0.000
_refine_ls_structure_factor_coef Fsqd
_refine_ls_weighting_details 'w=1/[\s^2^(Fo^2^)+(0.0404P)^2^+0.4080P] where P=(Fo^2^+2Fc^2^)/3'
_refine_ls_weighting_scheme calc
_refine_ls_wR_factor_gt 0.0877
_refine_ls_wR_factor_ref 0.0925
_reflns_Friedel_coverage 0.000
_reflns_Friedel_fraction_full .
_reflns_Friedel_fraction_max .
_reflns_number_gt 2063
_reflns_number_total 2432
_reflns_threshold_expression 'I > 2\s(I)'
_cod_data_source_file suppl_j_ncrs-2022-0234_suppl.cif
_cod_data_source_block 5076_0m
_cod_original_sg_symbol_H-M 'P 21/c'
_cod_database_code 8107210
_shelx_shelxl_version_number 2014/7
_shelx_space_group_comment
;
The symmetry employed for this shelxl refinement is uniquely defined
by the following loop, which should always be used as a source of
symmetry information in preference to the above space-group names.
They are only intended as comments.
;
_shelx_estimated_absorpt_t_min 0.977
_shelx_estimated_absorpt_t_max 0.987
_publcif_funding_html
;
;

loop_
_space_group_symop_operation_xyz
'x, y, z'
'-x, y+1/2, -z+1/2'
'-x, -y, -z'
'x, -y-1/2, z-1/2'

loop_
_atom_site_label
_atom_site_type_symbol
_atom_site_fract_x
_atom_site_fract_y
_atom_site_fract_z
_atom_site_U_iso_or_equiv
_atom_site_adp_type
_atom_site_occupancy
_atom_site_site_symmetry_order
_atom_site_calc_flag
_atom_site_refinement_flags_posn
_atom_site_refinement_flags_adp
_atom_site_refinement_flags_occupancy
_atom_site_disorder_assembly
_atom_site_disorder_group
C1 C 0.8504(3) 0.74098(5) 0.52205(18) 0.0353(3) Uani 1 1 d . . . . .
C2 C 0.9041(3) 0.78594(5) 0.4984(2) 0.0445(4) Uani 1 1 d . . . . .
H2 H 1.0416 0.7944 0.4432 0.053 Uiso 1 1 calc R U . . .
C3 C 0.7495(4) 0.81795(5) 0.5582(2) 0.0528(5) Uani 1 1 d . . . . .
H3 H 0.7818 0.8484 0.5420 0.063 Uiso 1 1 calc R U . . .
C4 C 0.5469(4) 0.80539(6) 0.6422(2) 0.0523(4) Uani 1 1 d . . . . .
H4 H 0.4435 0.8274 0.6814 0.063 Uiso 1 1 calc R U . . .
C5 C 0.4976(3) 0.76059(5) 0.6679(2) 0.0445(4) Uani 1 1 d . . . . .
H5 H 0.3629 0.7524 0.7266 0.053 Uiso 1 1 calc R U . . .
C6 C 0.6491(3) 0.72714(5) 0.60612(18) 0.0350(3) Uani 1 1 d . . . . .
C7 C 0.6114(3) 0.67973(5) 0.62548(18) 0.0358(3) Uani 1 1 d . . . . .
H7 H 0.4797 0.6697 0.6836 0.043 Uiso 1 1 calc R U . . .
C8 C 0.7625(2) 0.64933(5) 0.56134(17) 0.0326(3) Uani 1 1 d . . . . .
C9 C 0.9684(3) 0.66425(5) 0.46827(18) 0.0345(3) Uani 1 1 d . . . . .
C10 C 0.7300(2) 0.59955(5) 0.57958(17) 0.0337(3) Uani 1 1 d . . . . .
C11 C 0.9011(3) 0.57515(5) 0.67514(18) 0.0348(3) Uani 1 1 d . . . . .
C12 C 0.8917(3) 0.52615(5) 0.68742(18) 0.0355(3) Uani 1 1 d . . . . .
C13 C 1.0850(3) 0.59921(5) 0.77001(18) 0.0369(3) Uani 1 1 d . . . . .
C14 C 1.0815(3) 0.46132(5) 0.8100(2) 0.0466(4) Uani 1 1 d . . . . .
H14A H 1.0678 0.4463 0.7038 0.056 Uiso 1 1 calc R U . . .
H14B H 0.9483 0.4512 0.8751 0.056 Uiso 1 1 calc R U . . .
C15 C 1.3245(3) 0.45101(6) 0.8972(2) 0.0556(5) Uani 1 1 d . . . . .
H15A H 1.4542 0.4618 0.8324 0.083 Uiso 1 1 calc R U . . .
H15B H 1.3405 0.4190 0.9122 0.083 Uiso 1 1 calc R U . . .
H15C H 1.3342 0.4657 1.0028 0.083 Uiso 1 1 calc R U . . .
N1 N 0.5365(2) 0.58189(4) 0.49965(17) 0.0436(3) Uani 1 1 d . . . . .
H1A H 0.5099 0.5533 0.5048 0.052 Uiso 1 1 calc R U . . .
H1B H 0.4369 0.5989 0.4423 0.052 Uiso 1 1 calc R U . . .
N2 N 1.2273(3) 0.61946(5) 0.84796(19) 0.0537(4) Uani 1 1 d . . . . .
O1 O 1.00627(18) 0.70976(3) 0.45731(13) 0.0398(3) Uani 1 1 d . . . . .
O2 O 1.1085(2) 0.64009(4) 0.39952(14) 0.0462(3) Uani 1 1 d . . . . .
O3 O 0.7397(2) 0.50266(4) 0.61457(15) 0.0482(3) Uani 1 1 d . . . . .
O4 O 1.07164(19) 0.50996(3) 0.78872(13) 0.0427(3) Uani 1 1 d . . . . .

loop_
_atom_site_aniso_label
_atom_site_aniso_U_11
_atom_site_aniso_U_22
_atom_site_aniso_U_33
_atom_site_aniso_U_23
_atom_site_aniso_U_13
_atom_site_aniso_U_12
C1 0.0387(8) 0.0288(8) 0.0377(8) -0.0005(6) -0.0043(6) 0.0033(6)
C2 0.0525(9) 0.0296(8) 0.0508(9) 0.0037(7) -0.0024(7) -0.0034(7)
C3 0.0705(12) 0.0270(8) 0.0596(11) -0.0007(7) -0.0085(9) 0.0034(8)
C4 0.0626(11) 0.0355(9) 0.0579(11) -0.0096(8) -0.0057(9) 0.0146(8)
C5 0.0450(9) 0.0404(9) 0.0479(9) -0.0059(7) 0.0005(7) 0.0077(7)
C6 0.0372(8) 0.0296(8) 0.0376(8) -0.0019(6) -0.0046(6) 0.0028(6)
C7 0.0339(7) 0.0332(8) 0.0403(8) 0.0001(6) 0.0023(6) -0.0010(6)
C8 0.0336(7) 0.0269(7) 0.0369(8) 0.0004(6) -0.0009(6) -0.0001(6)
C9 0.0344(7) 0.0292(7) 0.0396(8) 0.0020(6) -0.0014(6) 0.0027(6)
C10 0.0352(7) 0.0281(7) 0.0383(8) -0.0038(6) 0.0063(6) -0.0012(6)
C11 0.0379(7) 0.0265(7) 0.0401(8) -0.0006(6) 0.0032(6) -0.0033(6)
C12 0.0387(8) 0.0290(7) 0.0393(8) -0.0008(6) 0.0055(6) -0.0018(6)
C13 0.0418(8) 0.0274(7) 0.0414(8) 0.0031(6) 0.0018(6) -0.0004(6)
C14 0.0554(10) 0.0243(8) 0.0601(10) 0.0029(7) 0.0035(8) -0.0007(7)
C15 0.0604(11) 0.0374(9) 0.0689(12) 0.0103(8) 0.0021(9) 0.0057(8)
N1 0.0416(7) 0.0282(6) 0.0598(9) -0.0027(6) -0.0065(6) -0.0009(5)
N2 0.0578(9) 0.0413(8) 0.0607(9) -0.0023(7) -0.0073(7) -0.0110(7)
O1 0.0398(6) 0.0283(5) 0.0520(7) 0.0022(4) 0.0083(5) -0.0006(4)
O2 0.0455(6) 0.0371(6) 0.0574(7) 0.0018(5) 0.0144(5) 0.0088(5)
O3 0.0484(6) 0.0311(6) 0.0640(7) -0.0026(5) -0.0066(5) -0.0079(5)
O4 0.0521(6) 0.0241(5) 0.0509(6) 0.0013(4) -0.0057(5) 0.0007(4)

loop_
_atom_type_symbol
_atom_type_description
_atom_type_scat_dispersion_real
_atom_type_scat_dispersion_imag
_atom_type_scat_source
C C 0.0033 0.0016 'International Tables Vol C Tables 4.2.6.8 and 6.1.1.4'
H H 0.0000 0.0000 'International Tables Vol C Tables 4.2.6.8 and 6.1.1.4'
N N 0.0061 0.0033 'International Tables Vol C Tables 4.2.6.8 and 6.1.1.4'
O O 0.0106 0.0060 'International Tables Vol C Tables 4.2.6.8 and 6.1.1.4'

loop_
_geom_angle_atom_site_label_1
_geom_angle_atom_site_label_2
_geom_angle_atom_site_label_3
_geom_angle
_geom_angle_site_symmetry_1
_geom_angle_site_symmetry_3
C2 C1 O1 116.98(14) . .
C2 C1 C6 122.28(14) . .
O1 C1 C6 120.74(13) . .
C3 C2 C1 118.50(16) . .
C2 C3 C4 120.79(16) . .
C5 C4 C3 120.29(16) . .
C4 C5 C6 120.30(16) . .
C1 C6 C5 117.80(14) . .
C1 C6 C7 117.87(13) . .
C5 C6 C7 124.33(14) . .
C8 C7 C6 121.33(14) . .
C7 C8 C9 120.30(13) . .
C7 C8 C10 122.93(13) . .
C9 C8 C10 116.77(12) . .
O2 C9 O1 116.93(13) . .
O2 C9 C8 125.91(13) . .
O1 C9 C8 117.16(12) . .
N1 C10 C11 124.52(13) . .
N1 C10 C8 116.10(12) . .
C11 C10 C8 119.38(12) . .
C10 C11 C13 118.42(13) . .
C10 C11 C12 122.24(13) . .
C13 C11 C12 119.27(13) . .
O3 C12 O4 123.70(13) . .
O3 C12 C11 124.40(14) . .
O4 C12 C11 111.90(12) . .
N2 C13 C11 177.85(17) . .
O4 C14 C15 106.52(13) . .
C9 O1 C1 122.50(11) . .
C12 O4 C14 116.82(12) . .

loop_
_geom_bond_atom_site_label_1
_geom_bond_atom_site_label_2
_geom_bond_distance
_geom_bond_site_symmetry_2
C1 C2 1.380(2) .
C1 O1 1.3804(17) .
C1 C6 1.387(2) .
C2 C3 1.376(2) .
C3 C4 1.382(3) .
C4 C5 1.373(2) .
C5 C6 1.402(2) .
C6 C7 1.430(2) .
C7 C8 1.346(2) .
C8 C9 1.457(2) .
C8 C10 1.4939(19) .
C9 O2 1.2065(17) .
C9 O1 1.3678(17) .
C10 N1 1.3171(18) .
C10 C11 1.385(2) .
C11 C13 1.423(2) .
C11 C12 1.4563(19) .
C12 O3 1.2119(18) .
C12 O4 1.3353(18) .
C13 N2 1.1446(19) .
C14 O4 1.4519(17) .
C14 C15 1.500(2) .
